data_7155980
loop_
_publ_author_name
'Alhifthi, Amani'
'Harris, Benjamin L.'
'Goerigk, Lars'
'White, Jonathan'
'Williams, Spencer J.'

_publ_section_title
;
 Structure-reactivity correlations of the abnormal Beckmann reaction of
 dihydrolevoglucosenone oxime
;
_journal_name_full 'Organic &amp; Biomolecular Chemistry'
_journal_paper_doi 10.1039/C7OB02499A
_journal_year 2017
_chemical_absolute_configuration rmad
_chemical_formula_sum 'C13 H12 N2 O6'
_chemical_formula_weight 292.25
_space_group_crystal_system orthorhombic
_space_group_IT_number 19
_space_group_name_Hall 'P 2ac 2ab'
_space_group_name_H-M_alt 'P 21 21 21'
_symmetry_space_group_name_Hall 'P 2ac 2ab'
_symmetry_space_group_name_H-M 'P 21 21 21'
_atom_sites_solution_hydrogens geom
_audit_creation_method SHELXL-2016/6
_audit_update_record
;
2017-10-06 deposited with the CCDC.
2017-11-14 downloaded from the CCDC.
;
_cell_angle_alpha 90
_cell_angle_beta 90
_cell_angle_gamma 90
_cell_formula_units_Z 4
_cell_length_a 7.3112(2)
_cell_length_b 12.3133(3)
_cell_length_c 13.9596(3)
_cell_measurement_reflns_used 7594
_cell_measurement_temperature 130.01(10)
_cell_measurement_theta_max 40.3790
_cell_measurement_theta_min 4.2970
_cell_volume 1256.71(5)
_computing_cell_refinement 'CrysAlisPro 1.171.38.43 (Rigaku OD, 2015)'
_computing_data_collection 'CrysAlisPro 1.171.38.43 (Rigaku OD, 2015)'
_computing_data_reduction 'CrysAlisPro 1.171.38.43 (Rigaku OD, 2015)'
_computing_structure_refinement 'SHELXL-2016/6 (Sheldrick, 2016)'
_computing_structure_solution shelxt
_diffrn_ambient_environment N~2~
_diffrn_ambient_temperature 130.01(10)
_diffrn_detector 'CCD plate'
_diffrn_detector_area_resol_mean 10.2273
_diffrn_detector_type Atlas
_diffrn_measured_fraction_theta_full 0.993
_diffrn_measured_fraction_theta_max 0.981
_diffrn_measurement_device 'four-circle diffractometer'
_diffrn_measurement_device_type 'SuperNova, Dual, Cu at zero, Atlas'
_diffrn_measurement_method '\w scans'
_diffrn_radiation_monochromator mirror
_diffrn_radiation_probe x-ray
_diffrn_radiation_type 'Mo K\a'
_diffrn_radiation_wavelength 0.71073
_diffrn_reflns_av_R_equivalents 0.0269
_diffrn_reflns_av_unetI/netI 0.0310
_diffrn_reflns_Laue_measured_fraction_full 0.993
_diffrn_reflns_Laue_measured_fraction_max 0.981
_diffrn_reflns_limit_h_max 13
_diffrn_reflns_limit_h_min -13
_diffrn_reflns_limit_k_max 22
_diffrn_reflns_limit_k_min -20
_diffrn_reflns_limit_l_max 25
_diffrn_reflns_limit_l_min -20
_diffrn_reflns_number 23595
_diffrn_reflns_point_group_measured_fraction_full 0.996
_diffrn_reflns_point_group_measured_fraction_max 0.975
_diffrn_reflns_theta_full 25.242
_diffrn_reflns_theta_max 40.932
_diffrn_reflns_theta_min 3.554
_diffrn_source 'micro-focus sealed X-ray tube'
_diffrn_source_type 'SuperNova (Mo) X-ray Source'
_exptl_absorpt_coefficient_mu 0.125
_exptl_absorpt_correction_T_max 1.00000
_exptl_absorpt_correction_T_min 0.84778
_exptl_absorpt_correction_type multi-scan
_exptl_absorpt_process_details
;
CrysAlisPro 1.171.38.43 (Rigaku Oxford Diffraction, 2015)
Empirical absorption correction using spherical harmonics,
 implemented in SCALE3 ABSPACK scaling algorithm.
;
_exptl_crystal_colour colourless
_exptl_crystal_density_diffrn 1.545
_exptl_crystal_description block
_exptl_crystal_F_000 608
_exptl_crystal_size_max 0.763
_exptl_crystal_size_mid 0.589
_exptl_crystal_size_min 0.367
_refine_diff_density_max 0.417
_refine_diff_density_min -0.224
_refine_diff_density_rms 0.050
_refine_ls_abs_structure_details
;
 Flack x determined using 2752 quotients [(I+)-(I-)]/[(I+)+(I-)]
 (Parsons, Flack and Wagner, Acta Cryst. B69 (2013) 249-259).
;
_refine_ls_abs_structure_Flack 0.0(2)
_refine_ls_extinction_method none
_refine_ls_goodness_of_fit_ref 1.083
_refine_ls_hydrogen_treatment constr
_refine_ls_matrix_type full
_refine_ls_number_parameters 190
_refine_ls_number_reflns 8050
_refine_ls_number_restraints 0
_refine_ls_restrained_S_all 1.083
_refine_ls_R_factor_all 0.0467
_refine_ls_R_factor_gt 0.0379
_refine_ls_shift/su_max 0.000
_refine_ls_shift/su_mean 0.000
_refine_ls_structure_factor_coef Fsqd
_refine_ls_weighting_details 'w=1/[\s^2^(Fo^2^)+(0.0542P)^2^+0.0640P] where P=(Fo^2^+2Fc^2^)/3'
_refine_ls_weighting_scheme calc
_refine_ls_wR_factor_gt 0.1008
_refine_ls_wR_factor_ref 0.1077
_reflns_Friedel_coverage 0.785
_reflns_Friedel_fraction_full 0.999
_reflns_Friedel_fraction_max 0.968
_reflns_number_gt 7038
_reflns_number_total 8050
_reflns_threshold_expression 'I > 2\s(I)'
_cod_data_source_file c7ob02499a2.cif
_cod_data_source_block cmpd5
_cod_database_code 7155980
_shelx_shelxl_version_number 2016/6
_chemical_oxdiff_usercomment 'aALHIFTHI/SPENCER  SAMPLE AM-1-40'
_shelx_space_group_comment
;
The symmetry employed for this shelxl refinement is uniquely defined
by the following loop, which should always be used as a source of
symmetry information in preference to the above space-group names.
They are only intended as comments.
;
_oxdiff_exptl_absorpt_empirical_full_min 0.762
_oxdiff_exptl_absorpt_empirical_full_max 1.414
_oxdiff_exptl_absorpt_empirical_details
;
Empirical correction (ABSPACK) includes:
- Absorption correction using spherical harmonics
- Frame scaling
;

loop_
_space_group_symop_operation_xyz
'x, y, z'
'-x+1/2, -y, z+1/2'
'-x, y+1/2, -z+1/2'
'x+1/2, -y+1/2, -z'

loop_
_atom_site_label
_atom_site_type_symbol
_atom_site_fract_x
_atom_site_fract_y
_atom_site_fract_z
_atom_site_U_iso_or_equiv
_atom_site_adp_type
_atom_site_occupancy
_atom_site_site_symmetry_order
_atom_site_calc_flag
_atom_site_refinement_flags_posn
_atom_site_refinement_flags_adp
C1 C 0.72298(14) 1.07302(8) 0.63371(7) 0.01828(15) Uani 1 1 d . .
H1 H 0.781444 1.091306 0.694794 0.022 Uiso 1 1 calc R U
C2 C 0.68236(14) 0.95260(8) 0.62754(7) 0.01759(15) Uani 1 1 d . .
C3 C 0.59237(16) 0.91672(10) 0.53632(8) 0.02180(18) Uani 1 1 d . .
H3A H 0.461547 0.928870 0.540621 0.026 Uiso 1 1 calc R U
H3B H 0.612731 0.839587 0.527036 0.026 Uiso 1 1 calc R U
C4 C 0.66996(17) 0.97980(9) 0.45060(8) 0.02145(18) Uani 1 1 d . .
H4A H 0.781630 0.945039 0.428975 0.026 Uiso 1 1 calc R U
H4B H 0.582662 0.977765 0.398311 0.026 Uiso 1 1 calc R U
C5 C 0.71028(15) 1.09722(9) 0.47635(7) 0.02050(17) Uani 1 1 d . .
H5 H 0.760161 1.136533 0.421182 0.025 Uiso 1 1 calc R U
C6 C 0.54807(18) 1.15735(11) 0.51883(9) 0.0257(2) Uani 1 1 d . .
H6A H 0.557429 1.234798 0.507120 0.031 Uiso 1 1 calc R U
H6B H 0.433928 1.130942 0.492146 0.031 Uiso 1 1 calc R U
C7 C 0.78847(15) 0.71877(8) 0.74565(7) 0.01842(16) Uani 1 1 d . .
C8 C 0.75391(13) 0.60258(8) 0.72325(7) 0.01588(14) Uani 1 1 d . .
C9 C 0.80702(14) 0.52596(8) 0.79109(7) 0.01698(15) Uani 1 1 d . .
H9 H 0.862942 0.547021 0.847967 0.020 Uiso 1 1 calc R U
C10 C 0.77428(14) 0.41771(8) 0.77147(7) 0.01756(15) Uani 1 1 d . .
C11 C 0.69482(16) 0.38230(9) 0.68685(7) 0.02058(17) Uani 1 1 d . .
H11 H 0.674862 0.308803 0.675624 0.025 Uiso 1 1 calc R U
C12 C 0.64598(16) 0.45989(9) 0.61944(8) 0.02092(18) Uani 1 1 d . .
H12 H 0.594659 0.438253 0.561549 0.025 Uiso 1 1 calc R U
C13 C 0.67314(14) 0.56966(9) 0.63774(7) 0.01847(15) Uani 1 1 d . .
H13 H 0.637307 0.621185 0.592791 0.022 Uiso 1 1 calc R U
N1 N 0.73645(13) 0.89742(7) 0.69947(7) 0.02017(15) Uani 1 1 d . .
N2 N 0.82272(15) 0.33671(8) 0.84410(7) 0.02273(17) Uani 1 1 d . .
O1 O 0.69937(12) 0.78393(6) 0.68274(6) 0.02145(15) Uani 1 1 d . .
O2 O 0.88496(16) 0.74959(8) 0.80961(7) 0.0315(2) Uani 1 1 d . .
O3 O 0.89767(16) 0.36794(9) 0.91740(6) 0.02981(19) Uani 1 1 d . .
O4 O 0.7840(2) 0.24178(9) 0.82860(8) 0.0429(3) Uani 1 1 d . .
O5 O 0.83691(11) 1.09939(7) 0.55601(6) 0.01967(13) Uani 1 1 d . .
O6 O 0.55966(12) 1.13367(7) 0.62037(6) 0.02321(15) Uani 1 1 d . .

loop_
_atom_site_aniso_label
_atom_site_aniso_U_11
_atom_site_aniso_U_22
_atom_site_aniso_U_33
_atom_site_aniso_U_23
_atom_site_aniso_U_13
_atom_site_aniso_U_12
C1 0.0226(4) 0.0139(3) 0.0184(4) -0.0007(3) -0.0009(3) -0.0016(3)
C2 0.0203(4) 0.0141(3) 0.0183(4) -0.0003(3) 0.0007(3) -0.0019(3)
C3 0.0260(4) 0.0178(4) 0.0216(4) -0.0007(3) -0.0029(3) -0.0056(4)
C4 0.0264(4) 0.0194(4) 0.0185(4) -0.0016(3) -0.0006(3) -0.0005(4)
C5 0.0237(4) 0.0184(4) 0.0193(4) 0.0015(3) -0.0023(3) -0.0011(3)
C6 0.0278(5) 0.0216(5) 0.0278(5) -0.0017(4) -0.0061(4) 0.0063(4)
C7 0.0233(4) 0.0160(4) 0.0160(3) -0.0006(3) -0.0003(3) 0.0007(3)
C8 0.0185(3) 0.0147(3) 0.0144(3) -0.0001(3) 0.0009(3) 0.0007(3)
C9 0.0202(4) 0.0165(4) 0.0142(3) -0.0003(3) 0.0003(3) 0.0015(3)
C10 0.0211(4) 0.0155(3) 0.0161(3) 0.0016(3) 0.0019(3) 0.0018(3)
C11 0.0256(4) 0.0156(4) 0.0206(4) -0.0011(3) -0.0011(3) -0.0006(3)
C12 0.0252(4) 0.0181(4) 0.0194(4) -0.0020(3) -0.0046(3) -0.0005(3)
C13 0.0214(4) 0.0174(4) 0.0166(3) 0.0001(3) -0.0023(3) 0.0007(3)
N1 0.0261(4) 0.0139(3) 0.0205(3) 0.0007(3) -0.0007(3) -0.0020(3)
N2 0.0305(4) 0.0193(4) 0.0184(3) 0.0036(3) 0.0037(3) 0.0049(3)
O1 0.0286(4) 0.0132(3) 0.0225(3) 0.0016(2) -0.0049(3) -0.0025(3)
O2 0.0463(5) 0.0202(4) 0.0280(4) -0.0050(3) -0.0153(4) 0.0013(4)
O3 0.0409(5) 0.0297(4) 0.0188(3) 0.0058(3) -0.0034(3) 0.0027(4)
O4 0.0800(9) 0.0165(4) 0.0322(5) 0.0046(4) -0.0052(6) -0.0004(5)
O5 0.0200(3) 0.0180(3) 0.0210(3) 0.0022(2) -0.0011(2) -0.0037(3)
O6 0.0244(3) 0.0189(3) 0.0263(4) -0.0020(3) 0.0025(3) 0.0037(3)

loop_
_atom_type_symbol
_atom_type_description
_atom_type_scat_dispersion_real
_atom_type_scat_dispersion_imag
_atom_type_scat_source
C C 0.0033 0.0016 'International Tables Vol C Tables 4.2.6.8 and 6.1.1.4'
H H 0.0000 0.0000 'International Tables Vol C Tables 4.2.6.8 and 6.1.1.4'
N N 0.0061 0.0033 'International Tables Vol C Tables 4.2.6.8 and 6.1.1.4'
O O 0.0106 0.0060 'International Tables Vol C Tables 4.2.6.8 and 6.1.1.4'

loop_
_geom_angle_atom_site_label_1
_geom_angle_atom_site_label_2
_geom_angle_atom_site_label_3
_geom_angle
O5 C1 O6 105.99(8)
O5 C1 C2 107.36(8)
O6 C1 C2 110.02(9)
O5 C1 H1 111.1
O6 C1 H1 111.1
C2 C1 H1 111.1
N1 C2 C3 130.36(10)
N1 C2 C1 114.58(9)
C3 C2 C1 115.01(9)
C2 C3 C4 110.52(9)
C2 C3 H3A 109.5
C4 C3 H3A 109.5
C2 C3 H3B 109.5
C4 C3 H3B 109.5
H3A C3 H3B 108.1
C5 C4 C3 111.65(9)
C5 C4 H4A 109.3
C3 C4 H4A 109.3
C5 C4 H4B 109.3
C3 C4 H4B 109.3
H4A C4 H4B 108.0
O5 C5 C6 100.98(8)
O5 C5 C4 108.88(9)
C6 C5 C4 113.89(10)
O5 C5 H5 110.9
C6 C5 H5 110.9
C4 C5 H5 110.9
O6 C6 C5 103.78(9)
O6 C6 H6A 111.0
C5 C6 H6A 111.0
O6 C6 H6B 111.0
C5 C6 H6B 111.0
H6A C6 H6B 109.0
O2 C7 O1 125.26(10)
O2 C7 C8 124.14(10)
O1 C7 C8 110.59(8)
C9 C8 C13 120.28(9)
C9 C8 C7 117.51(9)
C13 C8 C7 122.21(9)
C10 C9 C8 118.08(9)
C10 C9 H9 121.0
C8 C9 H9 121.0
C9 C10 C11 123.01(9)
C9 C10 N2 118.52(9)
C11 C10 N2 118.46(9)
C10 C11 C12 117.97(10)
C10 C11 H11 121.0
C12 C11 H11 121.0
C11 C12 C13 120.54(9)
C11 C12 H12 119.7
C13 C12 H12 119.7
C12 C13 C8 120.09(9)
C12 C13 H13 120.0
C8 C13 H13 120.0
C2 N1 O1 109.29(8)
O4 N2 O3 123.57(11)
O4 N2 C10 118.19(11)
O3 N2 C10 118.24(10)
C7 O1 N1 112.22(8)
C1 O5 C5 102.10(8)
C1 O6 C6 106.44(9)

loop_
_geom_bond_atom_site_label_1
_geom_bond_atom_site_label_2
_geom_bond_distance
C1 O5 1.4056(13)
C1 O6 1.4206(14)
C1 C2 1.5147(14)
C1 H1 0.9800
C2 N1 1.2753(13)
C2 C3 1.4998(14)
C3 C4 1.5352(16)
C3 H3A 0.9700
C3 H3B 0.9700
C4 C5 1.5187(16)
C4 H4A 0.9700
C4 H4B 0.9700
C5 O5 1.4472(13)
C5 C6 1.5187(17)
C5 H5 0.9800
C6 O6 1.4496(15)
C6 H6A 0.9700
C6 H6B 0.9700
C7 O2 1.1996(14)
C7 O1 1.3563(13)
C7 C8 1.4860(14)
C8 C9 1.3920(13)
C8 C13 1.3921(13)
C9 C10 1.3816(14)
C9 H9 0.9300
C10 C11 1.3867(14)
C10 N2 1.4657(14)
C11 C12 1.3877(15)
C11 H11 0.9300
C12 C13 1.3898(15)
C12 H12 0.9300
C13 H13 0.9300
N1 O1 1.4425(12)
N2 O4 1.2222(15)
N2 O3 1.2228(15)

loop_
_geom_torsion_atom_site_label_1
_geom_torsion_atom_site_label_2
_geom_torsion_atom_site_label_3
_geom_torsion_atom_site_label_4
_geom_torsion
O5 C1 C2 N1 119.15(10)
O6 C1 C2 N1 -125.94(10)
O5 C1 C2 C3 -58.40(11)
O6 C1 C2 C3 56.51(12)
N1 C2 C3 C4 -139.38(12)
C1 C2 C3 C4 37.70(13)
C2 C3 C4 C5 -36.93(13)
C3 C4 C5 O5 57.50(12)
C3 C4 C5 C6 -54.32(12)
O5 C5 C6 O6 -29.43(11)
C4 C5 C6 O6 87.08(11)
O2 C7 C8 C9 13.01(16)
O1 C7 C8 C9 -168.31(9)
O2 C7 C8 C13 -166.42(12)
O1 C7 C8 C13 12.26(14)
C13 C8 C9 C10 -1.08(15)
C7 C8 C9 C10 179.47(9)
C8 C9 C10 C11 1.38(16)
C8 C9 C10 N2 -177.50(9)
C9 C10 C11 C12 -0.21(16)
N2 C10 C11 C12 178.67(10)
C10 C11 C12 C13 -1.26(17)
C11 C12 C13 C8 1.54(17)
C9 C8 C13 C12 -0.34(16)
C7 C8 C13 C12 179.08(10)
C3 C2 N1 O1 0.29(16)
C1 C2 N1 O1 -176.80(9)
C9 C10 N2 O4 175.93(12)
C11 C10 N2 O4 -3.01(17)
C9 C10 N2 O3 -3.19(15)
C11 C10 N2 O3 177.88(11)
O2 C7 O1 N1 1.35(16)
C8 C7 O1 N1 -177.31(8)
C2 N1 O1 C7 166.34(9)
O6 C1 O5 C5 -43.08(10)
C2 C1 O5 C5 74.48(10)
C6 C5 O5 C1 43.92(10)
C4 C5 O5 C1 -76.24(10)
O5 C1 O6 C6 23.68(11)
C2 C1 O6 C6 -92.09(10)
C5 C6 O6 C1 4.32(12)
